data_7003684
loop_
_publ_author_name
'Rodriguez, Amor'
'Fuks, Gad'
'Bourg, Jean-Baptiste'
'Bourissou, Didier'
'Tham, Fook S.'
'Bertrand, Guy'

_publ_section_title
;
 1,3-Diborata-2,4-diphosphoniocyclobutane-1,3-diyls communicate through
 a para-phenylene linker
;
_journal_issue 33
_journal_name_full 'Dalton Transactions'
_journal_page_first 4482
_journal_page_last 4487
_journal_paper_doi 10.1039/b718631b
_journal_year 2008
_chemical_formula_sum 'C40 H82 B4 P4'
_chemical_formula_weight 730.18
_chemical_name_systematic
;
?
;
_space_group_IT_number 2
_symmetry_cell_setting triclinic
_symmetry_space_group_name_Hall '-P 1'
_symmetry_space_group_name_H-M 'P -1'
_atom_sites_solution_hydrogens geom
_atom_sites_solution_primary direct
_atom_sites_solution_secondary difmap
_audit_creation_method SHELXL-97
_cell_angle_alpha 99.409(2)
_cell_angle_beta 99.848(2)
_cell_angle_gamma 117.657(2)
_cell_formula_units_Z 1
_cell_length_a 9.6416(14)
_cell_length_b 9.9192(15)
_cell_length_c 15.161(2)
_cell_measurement_reflns_used 6635
_cell_measurement_temperature 223(2)
_cell_measurement_theta_max 28.33
_cell_measurement_theta_min 2.44
_cell_volume 1215.4(3)
_computing_cell_refinement 'Bruker SMART'
_computing_data_collection 'Bruker SMART'
_computing_data_reduction 'Bruker SAINT'
_computing_molecular_graphics 'Bruker SHELXTL'
_computing_publication_material 'Bruker SHELXTL'
_computing_structure_refinement 'SHELXL-97 (Sheldrick, 1997)'
_computing_structure_solution 'SHELXS-97 (Sheldrick, 1990)'
_diffrn_ambient_temperature 223(2)
_diffrn_measured_fraction_theta_full 0.991
_diffrn_measured_fraction_theta_max 0.991
_diffrn_measurement_device_type 'CCD area detector'
_diffrn_measurement_method 'phi and omega scans'
_diffrn_radiation_monochromator graphite
_diffrn_radiation_source 'Normal-focus sealed tube'
_diffrn_radiation_type MoK\a
_diffrn_radiation_wavelength 0.71073
_diffrn_reflns_av_R_equivalents 0.0182
_diffrn_reflns_av_sigmaI/netI 0.0235
_diffrn_reflns_limit_h_max 11
_diffrn_reflns_limit_h_min -11
_diffrn_reflns_limit_k_max 12
_diffrn_reflns_limit_k_min -12
_diffrn_reflns_limit_l_max 18
_diffrn_reflns_limit_l_min -18
_diffrn_reflns_number 9909
_diffrn_reflns_theta_full 26.37
_diffrn_reflns_theta_max 26.37
_diffrn_reflns_theta_min 2.41
_exptl_absorpt_coefficient_mu 0.179
_exptl_absorpt_correction_T_max 0.9583
_exptl_absorpt_correction_T_min 0.9142
_exptl_absorpt_correction_type multi-scan
_exptl_absorpt_process_details 'Bruker SADABS'
_exptl_crystal_colour colorless
_exptl_crystal_density_diffrn 0.998
_exptl_crystal_density_meas ?
_exptl_crystal_density_method .
_exptl_crystal_description 'Frag. of prism'
_exptl_crystal_F_000 402
_exptl_crystal_size_max 0.51
_exptl_crystal_size_mid 0.43
_exptl_crystal_size_min 0.24
_refine_diff_density_max 0.323
_refine_diff_density_min -0.167
_refine_diff_density_rms 0.042
_refine_ls_extinction_method none
_refine_ls_goodness_of_fit_ref 1.036
_refine_ls_hydrogen_treatment constr
_refine_ls_matrix_type full
_refine_ls_number_parameters 288
_refine_ls_number_reflns 4917
_refine_ls_number_restraints 178
_refine_ls_restrained_S_all 1.022
_refine_ls_R_factor_all 0.0445
_refine_ls_R_factor_gt 0.0388
_refine_ls_shift/su_max 0.000
_refine_ls_shift/su_mean 0.000
_refine_ls_structure_factor_coef Fsqd
_refine_ls_weighting_details 'calc w=1/[\s^2^(Fo^2^)+(0.0663P)^2^+0.2974P] where P=(Fo^2^+2Fc^2^)/3'
_refine_ls_weighting_scheme calc
_refine_ls_wR_factor_gt 0.1079
_refine_ls_wR_factor_ref 0.1149
_reflns_number_gt 4296
_reflns_number_total 4917
_reflns_threshold_expression >2sigma(I)
_cod_data_source_file b718631b.txt
_cod_data_source_block gb101m
_cod_depositor_comments
;
The following automatic conversions were performed:
'_symmetry_cell_setting' value 'Triclinic' changed to 'triclinic'
according to '/home/saulius/struct/CIF-dictionaries/cif_core.dic'
dictionary named 'cif_core.dic' version 2.4.1 from 2010-06-29.

Automatic conversion script
Id: cif_fix_enum 1527 2010-12-29 10:47:43Z saulius 
;
_cod_original_sg_symbol_H-M P-1
_cod_database_code 7003684

loop_
_symmetry_equiv_pos_as_xyz
'x, y, z'
'-x, -y, -z'

loop_
_atom_site_label
_atom_site_type_symbol
_atom_site_fract_x
_atom_site_fract_y
_atom_site_fract_z
_atom_site_U_iso_or_equiv
_atom_site_adp_type
_atom_site_occupancy
_atom_site_symmetry_multiplicity
_atom_site_calc_flag
_atom_site_refinement_flags
_atom_site_disorder_assembly
_atom_site_disorder_group
B1 B 1.11149(18) 0.87044(18) 0.26531(11) 0.0327(3) Uani 1 1 d . A .
B2 B 0.98492(18) 0.67133(18) 0.17782(10) 0.0320(3) Uani 1 1 d . A .
P1 P 1.06336(5) 0.68382(4) 0.30265(2) 0.03535(12) Uani 1 1 d D . .
P2 P 0.89644(4) 0.80357(5) 0.19549(3) 0.04054(13) Uani 1 1 d D . .
C1 C 1.27531(18) 1.04214(17) 0.29837(11) 0.0421(3) Uani 1 1 d . . .
C2 C 1.2935(2) 1.1263(2) 0.22125(15) 0.0649(5) Uani 1 1 d . A .
H2A H 1.2009 1.1412 0.2042 0.097 Uiso 1 1 calc R . .
H2B H 1.2976 1.0624 0.1672 0.097 Uiso 1 1 calc R . .
H2C H 1.3934 1.2286 0.2435 0.097 Uiso 1 1 calc R . .
C3 C 1.2707(3) 1.1468(2) 0.38223(15) 0.0782(7) Uani 1 1 d . A .
H3A H 1.3684 1.2506 0.4011 0.117 Uiso 1 1 calc R . .
H3B H 1.2654 1.0989 0.4334 0.117 Uiso 1 1 calc R . .
H3C H 1.1752 1.1574 0.3655 0.117 Uiso 1 1 calc R . .
C4 C 1.4282(2) 1.0291(2) 0.3242(2) 0.0779(7) Uani 1 1 d . A .
H4A H 1.5244 1.1340 0.3432 0.117 Uiso 1 1 calc R . .
H4B H 1.4323 0.9640 0.2707 0.117 Uiso 1 1 calc R . .
H4C H 1.4247 0.9810 0.3752 0.117 Uiso 1 1 calc R . .
C5 C 1.2230(2) 0.62919(19) 0.31120(11) 0.0452(4) Uani 1 1 d . A .
H5 H 1.2937 0.6853 0.2738 0.054 Uiso 1 1 calc R . .
C6 C 1.1478(3) 0.4519(2) 0.26583(15) 0.0668(5) Uani 1 1 d . . .
H6A H 1.2339 0.4266 0.2675 0.100 Uiso 1 1 calc R A .
H6B H 1.0864 0.4250 0.2016 0.100 Uiso 1 1 calc R . .
H6C H 1.0755 0.3917 0.2996 0.100 Uiso 1 1 calc R . .
C7 C 1.3353(3) 0.6780(3) 0.40948(15) 0.0748(6) Uani 1 1 d . . .
H7A H 1.2745 0.6135 0.4461 0.112 Uiso 1 1 calc R A .
H7B H 1.3756 0.7888 0.4390 0.112 Uiso 1 1 calc R . .
H7C H 1.4266 0.6628 0.4055 0.112 Uiso 1 1 calc R . .
C8 C 0.9616(5) 0.5974(4) 0.3910(2) 0.0521(10) Uani 0.759(7) 1 d PDU A 1
H8A H 1.0244 0.5549 0.4228 0.063 Uiso 0.759(7) 1 calc PR A 1
C9 C 0.9692(10) 0.7283(8) 0.4651(3) 0.079(2) Uani 0.759(7) 1 d PDU A 1
H9A H 0.9104 0.6819 0.5081 0.119 Uiso 0.759(7) 1 calc PR A 1
H9B H 0.9198 0.7808 0.4350 0.119 Uiso 0.759(7) 1 calc PR A 1
H9C H 1.0822 0.8049 0.4990 0.119 Uiso 0.759(7) 1 calc PR A 1
C10 C 0.7869(5) 0.4598(6) 0.3447(4) 0.0880(19) Uani 0.759(7) 1 d PDU A 1
H10A H 0.7334 0.4269 0.3923 0.132 Uiso 0.759(7) 1 calc PR A 1
H10B H 0.7893 0.3716 0.3079 0.132 Uiso 0.759(7) 1 calc PR A 1
H10C H 0.7272 0.4936 0.3046 0.132 Uiso 0.759(7) 1 calc PR A 1
C8D C 0.9212(14) 0.6178(14) 0.3772(7) 0.056(3) Uani 0.241(7) 1 d PDU A 2
H8DA H 0.8319 0.6375 0.3539 0.068 Uiso 0.241(7) 1 calc PR A 2
C9D C 1.004(3) 0.718(2) 0.4784(9) 0.079(7) Uani 0.241(7) 1 d PDU A 2
H9DA H 0.9275 0.6805 0.5150 0.118 Uiso 0.241(7) 1 calc PR A 2
H9DB H 1.0388 0.8278 0.4818 0.118 Uiso 0.241(7) 1 calc PR A 2
H9DC H 1.0981 0.7089 0.5029 0.118 Uiso 0.241(7) 1 calc PR A 2
C10D C 0.8418(17) 0.4401(14) 0.3657(11) 0.078(5) Uani 0.241(7) 1 d PDU A 2
H10D H 0.7652 0.4098 0.4027 0.117 Uiso 0.241(7) 1 calc PR A 2
H10E H 0.9253 0.4146 0.3865 0.117 Uiso 0.241(7) 1 calc PR A 2
H10F H 0.7843 0.3830 0.3006 0.117 Uiso 0.241(7) 1 calc PR A 2
C11 C 0.8821(2) 0.8777(2) 0.09184(13) 0.0549(4) Uani 1 1 d . A .
H11 H 0.9893 0.9157 0.0790 0.066 Uiso 1 1 calc R . .
C12 C 0.7560(3) 0.7442(3) 0.00473(14) 0.0676(5) Uani 1 1 d . . .
H12A H 0.6478 0.7026 0.0135 0.101 Uiso 1 1 calc R A .
H12B H 0.7815 0.6602 -0.0053 0.101 Uiso 1 1 calc R . .
H12C H 0.7589 0.7857 -0.0490 0.101 Uiso 1 1 calc R . .
C13 C 0.8548(3) 1.0196(3) 0.10487(19) 0.0892(8) Uani 1 1 d . . .
H13A H 0.8731 1.0649 0.0530 0.134 Uiso 1 1 calc R A .
H13B H 0.9305 1.0990 0.1626 0.134 Uiso 1 1 calc R . .
H13C H 0.7438 0.9845 0.1072 0.134 Uiso 1 1 calc R . .
C14 C 0.7249(4) 0.7677(6) 0.2482(4) 0.0647(15) Uani 0.759(7) 1 d PDU A 1
H14A H 0.7297 0.7052 0.2920 0.078 Uiso 0.759(7) 1 calc PR A 1
C15 C 0.7517(9) 0.9225(9) 0.3074(6) 0.107(4) Uani 0.759(7) 1 d PDU A 1
H15A H 0.6719 0.8991 0.3423 0.161 Uiso 0.759(7) 1 calc PR A 1
H15B H 0.7395 0.9853 0.2672 0.161 Uiso 0.759(7) 1 calc PR A 1
H15C H 0.8607 0.9813 0.3503 0.161 Uiso 0.759(7) 1 calc PR A 1
C16 C 0.5567(4) 0.6665(7) 0.1778(4) 0.0946(18) Uani 0.759(7) 1 d PDU A 1
H16A H 0.4733 0.6422 0.2102 0.142 Uiso 0.759(7) 1 calc PR A 1
H16B H 0.5461 0.5688 0.1440 0.142 Uiso 0.759(7) 1 calc PR A 1
H16C H 0.5435 0.7242 0.1342 0.142 Uiso 0.759(7) 1 calc PR A 1
C14D C 0.7055(11) 0.7832(15) 0.2212(9) 0.056(4) Uani 0.241(7) 1 d PDU A 2
H14B H 0.6608 0.8252 0.1763 0.067 Uiso 0.241(7) 1 calc PR A 2
C15D C 0.741(2) 0.886(2) 0.3183(15) 0.069(4) Uani 0.241(7) 1 d PDU A 2
H15D H 0.8026 0.9969 0.3203 0.103 Uiso 0.241(7) 1 calc PR A 2
H15E H 0.8048 0.8632 0.3640 0.103 Uiso 0.241(7) 1 calc PR A 2
H15F H 0.6394 0.8629 0.3322 0.103 Uiso 0.241(7) 1 calc PR A 2
C16D C 0.5751(11) 0.6100(15) 0.2032(13) 0.088(5) Uani 0.241(7) 1 d PDU A 2
H16D H 0.4871 0.6045 0.2282 0.132 Uiso 0.241(7) 1 calc PR A 2
H16E H 0.6229 0.5562 0.2333 0.132 Uiso 0.241(7) 1 calc PR A 2
H16F H 0.5326 0.5592 0.1366 0.132 Uiso 0.241(7) 1 calc PR A 2
C17 C 0.98886(16) 0.57673(15) 0.08468(9) 0.0301(3) Uani 1 1 d . . .
C18 C 0.86576(16) 0.42078(16) 0.03427(9) 0.0319(3) Uani 1 1 d . . .
C19 C 1.12018(16) 0.65089(15) 0.04821(9) 0.0321(3) Uani 1 1 d . . .
H19 H 1.2036 0.7548 0.0811 0.039 Uiso 1 1 calc R . .
C20 C 0.72000(19) 0.33110(18) 0.06860(11) 0.0464(4) Uani 1 1 d . . .
H20A H 0.7561 0.3155 0.1279 0.070 Uiso 1 1 calc R A .
H20B H 0.6451 0.2289 0.0235 0.070 Uiso 1 1 calc R . .
H20C H 0.6651 0.3912 0.0765 0.070 Uiso 1 1 calc R . .

loop_
_atom_site_aniso_label
_atom_site_aniso_U_11
_atom_site_aniso_U_22
_atom_site_aniso_U_33
_atom_site_aniso_U_23
_atom_site_aniso_U_13
_atom_site_aniso_U_12
B1 0.0313(7) 0.0291(7) 0.0311(7) -0.0017(6) 0.0052(6) 0.0146(6)
B2 0.0317(7) 0.0303(7) 0.0282(7) -0.0008(6) 0.0076(6) 0.0144(6)
P1 0.0406(2) 0.03120(19) 0.02596(19) 0.00268(14) 0.01217(15) 0.01251(16)
P2 0.0321(2) 0.0407(2) 0.0408(2) -0.00833(16) 0.00309(15) 0.02078(17)
C1 0.0373(8) 0.0290(7) 0.0460(8) 0.0010(6) 0.0003(6) 0.0126(6)
C2 0.0590(11) 0.0393(9) 0.0709(12) 0.0158(9) 0.0051(9) 0.0091(8)
C3 0.0851(15) 0.0445(10) 0.0622(12) -0.0183(9) 0.0074(11) 0.0144(10)
C4 0.0330(9) 0.0450(10) 0.129(2) 0.0222(11) -0.0033(10) 0.0082(8)
C5 0.0536(9) 0.0429(8) 0.0404(8) 0.0133(7) 0.0088(7) 0.0264(7)
C6 0.0872(14) 0.0492(10) 0.0725(13) 0.0160(9) 0.0169(11) 0.0432(10)
C7 0.0839(15) 0.0796(14) 0.0553(11) 0.0221(10) -0.0031(10) 0.0435(12)
C8 0.0591(19) 0.0464(15) 0.0334(15) 0.0089(11) 0.0221(14) 0.0109(14)
C9 0.096(3) 0.082(3) 0.0420(19) 0.003(2) 0.042(2) 0.029(2)
C10 0.071(3) 0.072(3) 0.069(3) 0.0138(17) 0.036(2) -0.008(2)
C8D 0.067(7) 0.071(6) 0.039(5) 0.021(4) 0.025(4) 0.035(5)
C9D 0.118(15) 0.061(7) 0.052(6) 0.021(5) 0.040(7) 0.034(8)
C10D 0.082(9) 0.065(5) 0.055(7) 0.014(5) 0.029(7) 0.009(6)
C11 0.0512(10) 0.0497(9) 0.0583(10) 0.0041(8) -0.0035(8) 0.0311(8)
C12 0.0669(12) 0.0711(13) 0.0518(10) 0.0045(9) -0.0092(9) 0.0373(11)
C13 0.1006(18) 0.0714(14) 0.1008(18) 0.0106(13) -0.0044(14) 0.0627(14)
C14 0.0386(15) 0.079(2) 0.061(3) -0.0145(18) 0.0110(15) 0.0301(16)
C15 0.075(3) 0.119(5) 0.106(5) -0.041(4) 0.025(3) 0.056(3)
C16 0.0372(15) 0.118(4) 0.091(3) -0.023(3) 0.0101(16) 0.0287(19)
C14D 0.044(5) 0.072(6) 0.056(7) -0.002(5) 0.013(5) 0.040(5)
C15D 0.042(7) 0.083(8) 0.068(7) -0.008(6) 0.018(6) 0.030(5)
C16D 0.042(6) 0.086(7) 0.106(12) -0.007(6) 0.032(6) 0.016(5)
C17 0.0334(6) 0.0310(6) 0.0247(6) 0.0016(5) 0.0061(5) 0.0178(5)
C18 0.0311(6) 0.0317(6) 0.0295(6) 0.0032(5) 0.0082(5) 0.0149(5)
C19 0.0318(6) 0.0265(6) 0.0293(6) -0.0012(5) 0.0053(5) 0.0119(5)
C20 0.0411(8) 0.0400(8) 0.0430(8) -0.0003(6) 0.0179(7) 0.0105(7)

loop_
_atom_type_symbol
_atom_type_description
_atom_type_scat_dispersion_real
_atom_type_scat_dispersion_imag
_atom_type_scat_source
C C 0.0033 0.0016 'International Tables Vol C Tables 4.2.6.8 and 6.1.1.4'
H H 0.0000 0.0000 'International Tables Vol C Tables 4.2.6.8 and 6.1.1.4'
B B 0.0013 0.0007 'International Tables Vol C Tables 4.2.6.8 and 6.1.1.4'
P P 0.1023 0.0942 'International Tables Vol C Tables 4.2.6.8 and 6.1.1.4'

loop_
_geom_angle_atom_site_label_1
_geom_angle_atom_site_label_2
_geom_angle_atom_site_label_3
_geom_angle
_geom_angle_site_symmetry_1
_geom_angle_site_symmetry_3
_geom_angle_publ_flag
C1 B1 B2 147.67(12) . . ?
C1 B1 P1 130.76(11) . . ?
B2 B1 P1 59.68(7) . . ?
C1 B1 P2 130.74(11) . . ?
B2 B1 P2 59.72(7) . . ?
P1 B1 P2 97.60(7) . . ?
C17 B2 B1 139.22(11) . . ?
C17 B2 P1 131.02(10) . . ?
B1 B2 P1 60.83(7) . . ?
C17 B2 P2 129.87(10) . . ?
B1 B2 P2 60.85(7) . . ?
P1 B2 P2 99.10(7) . . ?
C5 P1 B2 108.42(7) . . ?
C5 P1 C8D 118.2(4) . . ?
B2 P1 C8D 120.9(4) . . ?
C5 P1 C8 101.64(15) . . ?
B2 P1 C8 133.49(14) . . ?
C8D P1 C8 16.6(4) . . ?
C5 P1 B1 115.70(7) . . ?
B2 P1 B1 59.48(7) . . ?
C8D P1 B1 120.3(4) . . ?
C8 P1 B1 133.58(14) . . ?
C11 P2 C14 113.1(2) . . ?
C11 P2 C14D 97.9(4) . . ?
C14 P2 C14D 15.3(5) . . ?
C11 P2 B2 108.78(8) . . ?
C14 P2 B2 126.0(2) . . ?
C14D P2 B2 135.8(4) . . ?
C11 P2 B1 115.32(8) . . ?
C14 P2 B1 123.85(17) . . ?
C14D P2 B1 136.8(4) . . ?
B2 P2 B1 59.43(6) . . ?
C3 C1 C4 109.33(17) . . ?
C3 C1 C2 107.85(16) . . ?
C4 C1 C2 106.46(16) . . ?
C3 C1 B1 109.73(14) . . ?
C4 C1 B1 111.49(13) . . ?
C2 C1 B1 111.85(13) . . ?
C1 C2 H2A 109.5 . . ?
C1 C2 H2B 109.5 . . ?
H2A C2 H2B 109.5 . . ?
C1 C2 H2C 109.5 . . ?
H2A C2 H2C 109.5 . . ?
H2B C2 H2C 109.5 . . ?
C1 C3 H3A 109.5 . . ?
C1 C3 H3B 109.5 . . ?
H3A C3 H3B 109.5 . . ?
C1 C3 H3C 109.5 . . ?
H3A C3 H3C 109.5 . . ?
H3B C3 H3C 109.5 . . ?
C1 C4 H4A 109.5 . . ?
C1 C4 H4B 109.5 . . ?
H4A C4 H4B 109.5 . . ?
C1 C4 H4C 109.5 . . ?
H4A C4 H4C 109.5 . . ?
H4B C4 H4C 109.5 . . ?
C6 C5 C7 110.46(15) . . ?
C6 C5 P1 110.63(13) . . ?
C7 C5 P1 115.69(14) . . ?
C6 C5 H5 106.5 . . ?
C7 C5 H5 106.5 . . ?
P1 C5 H5 106.5 . . ?
C5 C6 H6A 109.5 . . ?
C5 C6 H6B 109.5 . . ?
H6A C6 H6B 109.5 . . ?
C5 C6 H6C 109.5 . . ?
H6A C6 H6C 109.5 . . ?
H6B C6 H6C 109.5 . . ?
C5 C7 H7A 109.5 . . ?
C5 C7 H7B 109.5 . . ?
H7A C7 H7B 109.5 . . ?
C5 C7 H7C 109.5 . . ?
H7A C7 H7C 109.5 . . ?
H7B C7 H7C 109.5 . . ?
C10 C8 C9 112.3(5) . . ?
C10 C8 P1 111.6(3) . . ?
C9 C8 P1 109.9(3) . . ?
C10 C8 H8A 107.6 . . ?
C9 C8 H8A 107.6 . . ?
P1 C8 H8A 107.6 . . ?
C10D C8D C9D 113.5(8) . . ?
C10D C8D P1 111.9(6) . . ?
C9D C8D P1 111.6(7) . . ?
C10D C8D H8DA 106.4 . . ?
C9D C8D H8DA 106.4 . . ?
P1 C8D H8DA 106.4 . . ?
C8D C9D H9DA 109.5 . . ?
C8D C9D H9DB 109.5 . . ?
H9DA C9D H9DB 109.5 . . ?
C8D C9D H9DC 109.5 . . ?
H9DA C9D H9DC 109.5 . . ?
H9DB C9D H9DC 109.5 . . ?
C8D C10D H10D 109.5 . . ?
C8D C10D H10E 109.5 . . ?
H10D C10D H10E 109.5 . . ?
C8D C10D H10F 109.5 . . ?
H10D C10D H10F 109.5 . . ?
H10E C10D H10F 109.5 . . ?
C12 C11 C13 110.94(16) . . ?
C12 C11 P2 111.93(14) . . ?
C13 C11 P2 115.25(16) . . ?
C12 C11 H11 106.0 . . ?
C13 C11 H11 106.0 . . ?
P2 C11 H11 106.0 . . ?
C11 C12 H12A 109.5 . . ?
C11 C12 H12B 109.5 . . ?
H12A C12 H12B 109.5 . . ?
C11 C12 H12C 109.5 . . ?
H12A C12 H12C 109.5 . . ?
H12B C12 H12C 109.5 . . ?
C11 C13 H13A 109.5 . . ?
C11 C13 H13B 109.5 . . ?
H13A C13 H13B 109.5 . . ?
C11 C13 H13C 109.5 . . ?
H13A C13 H13C 109.5 . . ?
H13B C13 H13C 109.5 . . ?
C16 C14 C15 113.6(6) . . ?
C16 C14 P2 113.5(3) . . ?
C15 C14 P2 111.3(3) . . ?
C16 C14 H14A 105.9 . . ?
C15 C14 H14A 105.9 . . ?
P2 C14 H14A 105.9 . . ?
C15D C14D C16D 113.4(9) . . ?
C15D C14D P2 111.7(6) . . ?
C16D C14D P2 111.9(6) . . ?
C15D C14D H14B 106.4 . . ?
C16D C14D H14B 106.4 . . ?
P2 C14D H14B 106.4 . . ?
C14D C15D H15D 109.5 . . ?
C14D C15D H15E 109.5 . . ?
H15D C15D H15E 109.5 . . ?
C14D C15D H15F 109.5 . . ?
H15D C15D H15F 109.5 . . ?
H15E C15D H15F 109.5 . . ?
C14D C16D H16D 109.5 . . ?
C14D C16D H16E 109.5 . . ?
H16D C16D H16E 109.5 . . ?
C14D C16D H16F 109.5 . . ?
H16D C16D H16F 109.5 . . ?
H16E C16D H16F 109.5 . . ?
C19 C17 C18 117.11(11) . . ?
C19 C17 B2 119.01(11) . . ?
C18 C17 B2 123.87(12) . . ?
C19 C18 C17 119.22(12) 2_765 . ?
C19 C18 C20 119.95(12) 2_765 . ?
C17 C18 C20 120.83(12) . . ?
C18 C19 C17 123.67(12) 2_765 . ?
C18 C19 H19 118.2 2_765 . ?
C17 C19 H19 118.2 . . ?
C18 C20 H20A 109.5 . . ?
C18 C20 H20B 109.5 . . ?
H20A C20 H20B 109.5 . . ?
C18 C20 H20C 109.5 . . ?
H20A C20 H20C 109.5 . . ?
H20B C20 H20C 109.5 . . ?

loop_
_geom_bond_atom_site_label_1
_geom_bond_atom_site_label_2
_geom_bond_distance
_geom_bond_site_symmetry_2
_geom_bond_publ_flag
B1 C1 1.612(2) . ?
B1 B2 1.871(2) . ?
B1 P1 1.8967(16) . ?
B1 P2 1.8979(16) . ?
B2 C17 1.5792(18) . ?
B2 P1 1.8751(16) . ?
B2 P2 1.8768(15) . ?
P1 C5 1.8466(16) . ?
P1 C8D 1.876(8) . ?
P1 C8 1.881(3) . ?
P2 C11 1.8511(19) . ?
P2 C14 1.870(3) . ?
P2 C14D 1.873(7) . ?
C1 C3 1.526(2) . ?
C1 C4 1.529(2) . ?
C1 C2 1.533(2) . ?
C2 H2A 0.9700 . ?
C2 H2B 0.9700 . ?
C2 H2C 0.9700 . ?
C3 H3A 0.9700 . ?
C3 H3B 0.9700 . ?
C3 H3C 0.9700 . ?
C4 H4A 0.9700 . ?
C4 H4B 0.9700 . ?
C4 H4C 0.9700 . ?
C5 C6 1.531(2) . ?
C5 C7 1.533(2) . ?
C5 H5 0.9900 . ?
C6 H6A 0.9700 . ?
C6 H6B 0.9700 . ?
C6 H6C 0.9700 . ?
C7 H7A 0.9700 . ?
C7 H7B 0.9700 . ?
C7 H7C 0.9700 . ?
C8 C10 1.530(4) . ?
C8 C9 1.536(6) . ?
C8 H8A 0.9900 . ?
C9 H9A 0.9700 . ?
C9 H9B 0.9700 . ?
C9 H9C 0.9700 . ?
C10 H10A 0.9700 . ?
C10 H10B 0.9700 . ?
C10 H10C 0.9700 . ?
C8D C10D 1.524(7) . ?
C8D C9D 1.526(8) . ?
C8D H8DA 0.9900 . ?
C9D H9DA 0.9700 . ?
C9D H9DB 0.9700 . ?
C9D H9DC 0.9700 . ?
C10D H10D 0.9700 . ?
C10D H10E 0.9700 . ?
C10D H10F 0.9700 . ?
C11 C12 1.536(2) . ?
C11 C13 1.536(3) . ?
C11 H11 0.9900 . ?
C12 H12A 0.9700 . ?
C12 H12B 0.9700 . ?
C12 H12C 0.9700 . ?
C13 H13A 0.9700 . ?
C13 H13B 0.9700 . ?
C13 H13C 0.9700 . ?
C14 C16 1.524(5) . ?
C14 C15 1.527(6) . ?
C14 H14A 0.9900 . ?
C15 H15A 0.9700 . ?
C15 H15B 0.9700 . ?
C15 H15C 0.9700 . ?
C16 H16A 0.9700 . ?
C16 H16B 0.9700 . ?
C16 H16C 0.9700 . ?
C14D C15D 1.527(8) . ?
C14D C16D 1.527(8) . ?
C14D H14B 0.9900 . ?
C15D H15D 0.9700 . ?
C15D H15E 0.9700 . ?
C15D H15F 0.9700 . ?
C16D H16D 0.9700 . ?
C16D H16E 0.9700 . ?
C16D H16F 0.9700 . ?
C17 C19 1.3992(19) . ?
C17 C18 1.4087(18) . ?
C18 C19 1.3944(18) 2_765 ?
C18 C20 1.5093(19) . ?
C19 C18 1.3944(18) 2_765 ?
C19 H19 0.9400 . ?
C20 H20A 0.9700 . ?
C20 H20B 0.9700 . ?
C20 H20C 0.9700 . ?

loop_
_geom_torsion_atom_site_label_1
_geom_torsion_atom_site_label_2
_geom_torsion_atom_site_label_3
_geom_torsion_atom_site_label_4
_geom_torsion
_geom_torsion_site_symmetry_1
_geom_torsion_site_symmetry_2
_geom_torsion_site_symmetry_3
_geom_torsion_site_symmetry_4
_geom_torsion_publ_flag
C1 B1 B2 C17 -0.9(3) . . . . ?
P1 B1 B2 C17 -120.25(18) . . . . ?
P2 B1 B2 C17 118.51(18) . . . . ?
C1 B1 B2 P1 119.4(2) . . . . ?
P2 B1 B2 P1 -121.25(7) . . . . ?
C1 B1 B2 P2 -119.4(2) . . . . ?
P1 B1 B2 P2 121.25(7) . . . . ?
C17 B2 P1 C5 22.07(15) . . . . ?
B1 B2 P1 C5 -109.53(8) . . . . ?
P2 B2 P1 C5 -158.65(7) . . . . ?
C17 B2 P1 C8D -119.2(5) . . . . ?
B1 B2 P1 C8D 109.2(4) . . . . ?
P2 B2 P1 C8D 60.1(4) . . . . ?
C17 B2 P1 C8 -105.5(2) . . . . ?
B1 B2 P1 C8 122.95(19) . . . . ?
P2 B2 P1 C8 73.82(19) . . . . ?
C17 B2 P1 B1 131.59(15) . . . . ?
P2 B2 P1 B1 -49.13(7) . . . . ?
C1 B1 P1 C5 -44.94(16) . . . . ?
B2 B1 P1 C5 97.08(8) . . . . ?
P2 B1 P1 C5 145.23(7) . . . . ?
C1 B1 P1 B2 -142.02(16) . . . . ?
P2 B1 P1 B2 48.15(7) . . . . ?
C1 B1 P1 C8D 107.7(5) . . . . ?
B2 B1 P1 C8D -110.2(4) . . . . ?
P2 B1 P1 C8D -62.1(4) . . . . ?
C1 B1 P1 C8 95.2(2) . . . . ?
B2 B1 P1 C8 -122.82(18) . . . . ?
P2 B1 P1 C8 -74.67(19) . . . . ?
C17 B2 P2 C11 -22.70(15) . . . . ?
B1 B2 P2 C11 108.89(9) . . . . ?
P1 B2 P2 C11 158.01(8) . . . . ?
C17 B2 P2 C14 116.6(2) . . . . ?
B1 B2 P2 C14 -111.77(19) . . . . ?
P1 B2 P2 C14 -62.6(2) . . . . ?
C17 B2 P2 C14D 101.1(6) . . . . ?
B1 B2 P2 C14D -127.3(6) . . . . ?
P1 B2 P2 C14D -78.2(6) . . . . ?
C17 B2 P2 B1 -131.59(15) . . . . ?
P1 B2 P2 B1 49.12(7) . . . . ?
C1 B1 P2 C11 44.33(16) . . . . ?
B2 B1 P2 C11 -97.72(9) . . . . ?
P1 B1 P2 C11 -145.84(7) . . . . ?
C1 B1 P2 C14 -102.8(3) . . . . ?
B2 B1 P2 C14 115.2(2) . . . . ?
P1 B1 P2 C14 67.0(2) . . . . ?
C1 B1 P2 C14D -92.1(6) . . . . ?
B2 B1 P2 C14D 125.9(6) . . . . ?
P1 B1 P2 C14D 77.8(6) . . . . ?
C1 B1 P2 B2 142.04(16) . . . . ?
P1 B1 P2 B2 -48.12(7) . . . . ?
B2 B1 C1 C3 174.3(2) . . . . ?
P1 B1 C1 C3 -89.01(18) . . . . ?
P2 B1 C1 C3 77.64(19) . . . . ?
B2 B1 C1 C4 -64.4(3) . . . . ?
P1 B1 C1 C4 32.3(2) . . . . ?
P2 B1 C1 C4 -161.09(15) . . . . ?
B2 B1 C1 C2 54.7(3) . . . . ?
P1 B1 C1 C2 151.34(14) . . . . ?
P2 B1 C1 C2 -42.0(2) . . . . ?
B2 P1 C5 C6 -70.59(14) . . . . ?
C8D P1 C5 C6 71.8(5) . . . . ?
C8 P1 C5 C6 73.43(16) . . . . ?
B1 P1 C5 C6 -134.89(12) . . . . ?
B2 P1 C5 C7 162.86(14) . . . . ?
C8D P1 C5 C7 -54.7(5) . . . . ?
C8 P1 C5 C7 -53.12(18) . . . . ?
B1 P1 C5 C7 98.56(15) . . . . ?
C5 P1 C8 C10 -112.7(4) . . . . ?
B2 P1 C8 C10 17.1(5) . . . . ?
C8D P1 C8 C10 62.4(17) . . . . ?
B1 P1 C8 C10 103.4(3) . . . . ?
C5 P1 C8 C9 122.0(5) . . . . ?
B2 P1 C8 C9 -108.2(5) . . . . ?
C8D P1 C8 C9 -62.9(17) . . . . ?
B1 P1 C8 C9 -21.8(6) . . . . ?
C5 P1 C8D C10D -52.5(10) . . . . ?
B2 P1 C8D C10D 85.2(10) . . . . ?
C8 P1 C8D C10D -57.9(15) . . . . ?
B1 P1 C8D C10D 155.5(8) . . . . ?
C5 P1 C8D C9D 75.9(13) . . . . ?
B2 P1 C8D C9D -146.5(12) . . . . ?
C8 P1 C8D C9D 70.5(18) . . . . ?
B1 P1 C8D C9D -76.1(13) . . . . ?
C14 P2 C11 C12 -77.8(2) . . . . ?
C14D P2 C11 C12 -76.9(4) . . . . ?
B2 P2 C11 C12 67.25(15) . . . . ?
B1 P2 C11 C12 131.57(13) . . . . ?
C14 P2 C11 C13 50.2(2) . . . . ?
C14D P2 C11 C13 51.1(4) . . . . ?
B2 P2 C11 C13 -164.74(16) . . . . ?
B1 P2 C11 C13 -100.42(17) . . . . ?
C11 P2 C14 C16 50.8(5) . . . . ?
C14D P2 C14 C16 47.6(17) . . . . ?
B2 P2 C14 C16 -87.1(5) . . . . ?
B1 P2 C14 C16 -161.4(4) . . . . ?
C11 P2 C14 C15 -78.8(6) . . . . ?
C14D P2 C14 C15 -82(2) . . . . ?
B2 P2 C14 C15 143.3(6) . . . . ?
B1 P2 C14 C15 69.0(7) . . . . ?
C11 P2 C14D C15D -120.2(14) . . . . ?
C14 P2 C14D C15D 56.8(18) . . . . ?
B2 P2 C14D C15D 112.4(15) . . . . ?
B1 P2 C14D C15D 20.8(17) . . . . ?
C11 P2 C14D C16D 111.4(10) . . . . ?
C14 P2 C14D C16D -72(2) . . . . ?
B2 P2 C14D C16D -16.0(13) . . . . ?
B1 P2 C14D C16D -107.6(9) . . . . ?
B1 B2 C17 C19 -0.5(2) . . . . ?
P1 B2 C17 C19 -91.61(16) . . . . ?
P2 B2 C17 C19 89.32(16) . . . . ?
B1 B2 C17 C18 -179.53(14) . . . . ?
P1 B2 C17 C18 89.35(17) . . . . ?
P2 B2 C17 C18 -89.73(17) . . . . ?
C19 C17 C18 C19 -0.2(2) . . . 2_765 ?
B2 C17 C18 C19 178.82(12) . . . 2_765 ?
C19 C17 C18 C20 179.63(13) . . . . ?
B2 C17 C18 C20 -1.3(2) . . . . ?
C18 C17 C19 C18 0.3(2) . . . 2_765 ?
B2 C17 C19 C18 -178.86(12) . . . 2_765 ?
